data_9003656
loop_
_publ_author_name
'Hatert, F.'
'Rebbouh, L.'
'Hermann, R. P.'
'Fransolet, A. M.'
'Long, G. J.'
'Grandjean, F.'

_publ_section_title
;
 Crystal chemistry of the hydrothermally synthesized
 Na2(Mn1-xFe2+x)2Fe3+(PO4)3 alluaudite-type solid solution
 Sample: Na2Mn2Fe3+(PO4)3 (x = 0.00)
;
_journal_name_full 'American Mineralogist'
_journal_page_first 653
_journal_page_last 662
_journal_paper_doi 10.2138/am.2005.1551
_journal_volume 90
_journal_year 2005
_chemical_formula_sum 'Fe Mn2.02 Na1.862 O12 P3'
_chemical_name_mineral Alluaudite
_space_group_IT_number 15
_symmetry_space_group_name_Hall '-C 2yc'
_symmetry_space_group_name_H-M 'C 1 2/c 1'
_cell_angle_alpha 90
_cell_angle_beta 114.58
_cell_angle_gamma 90
_cell_length_a 12.024
_cell_length_b 12.629
_cell_length_c 6.515
_cell_formula_units_Z 4
_cell_volume 899.660
_database_code_amcsd 0003754
_exptl_crystal_density_diffrn 3.651
_cod_original_formula_sum 'Na1.862 Mn2.02 Fe P3 O12'
_cod_database_code 9003656

loop_
_space_group_symop_operation_xyz
x,y,z
1/2+x,1/2+y,z
x,-y,1/2+z
1/2+x,1/2-y,1/2+z
-x,y,1/2-z
1/2-x,1/2+y,1/2-z
-x,-y,-z
1/2-x,1/2-y,-z

loop_
_atom_site_label
_atom_site_fract_x
_atom_site_fract_y
_atom_site_fract_z
_atom_site_occupancy
_atom_site_U_iso_or_equiv
NaA2' 0.00000 -0.02100 0.25000 0.92200 0.03040
NaA1 0.50000 0.00000 0.00000 0.82000 0.01520
MnA1 0.50000 0.00000 0.00000 0.18000 0.01520
MnM1 0.00000 0.26930 0.25000 0.88000 0.03040
NaM1 0.00000 0.26930 0.25000 0.12000 0.03040
MnM2 0.27790 0.65590 0.35900 0.48000 0.00633
Fe3+M2 0.27790 0.65590 0.35900 0.50000 0.00633
P1 0.00000 -0.28700 0.25000 1.00000 0.02660
P2 0.23440 -0.10560 0.13400 1.00000 0.02660
O1 0.46300 0.71000 0.55300 1.00000 0.01140
O2 0.08900 0.63180 0.24700 1.00000 0.01140
O3 0.33400 0.67100 0.11400 1.00000 0.01140
O4 0.13700 0.39800 0.34000 1.00000 0.01140
O5 0.23200 0.82300 0.31900 1.00000 0.01140
O6 0.32700 0.50300 0.39300 1.00000 0.01140

loop_
_cod_related_entry_id
_cod_related_entry_database
_cod_related_entry_code
1 AMCSD 0003754
